data_2102695
loop_
_publ_author_name
'Loehlin, James H.'
'Okasako, Elizabeth L. N.'

_publ_section_title
;
 Analysis of structures with saturated hydrogen bonding
;
_journal_issue 1
_journal_name_full 'Acta Crystallographica Section B'
_journal_page_first 132
_journal_page_last 141
_journal_paper_doi 10.1107/S0108768106045046
_journal_volume 63
_journal_year 2007
_chemical_formula_analytical C4H10N2
_chemical_formula_moiety 'C4 H10 N2'
_chemical_formula_sum 'C4 H10 N2'
_chemical_formula_weight 86.14
_chemical_name_systematic
;
piperazine
;
_space_group_IT_number 14
_symmetry_cell_setting monoclinic
_symmetry_space_group_name_Hall '-P 2yn'
_symmetry_space_group_name_H-M 'P 1 21/n 1'
_audit_creation_method from_xtal_archive_file_using_CIFIO
_cell_angle_alpha 90
_cell_angle_beta 108.207(14)
_cell_angle_gamma 90
_cell_formula_units_Z 2
_cell_length_a 6.0817(12)
_cell_length_b 5.2501(4)
_cell_length_c 8.4646(14)
_cell_measurement_reflns_used 25
_cell_measurement_temperature 293
_cell_measurement_theta_max 50
_cell_measurement_theta_min 36
_cell_volume 256.74(7)
_computing_cell_refinement EXPRESS
_computing_data_collection EXPRESS
_computing_data_reduction xtal3.7
_computing_molecular_graphics xtal_ORTEP
_computing_publication_material xtal_BONDLA_CIFIO
_computing_structure_refinement xtal_CRYLSQ
_computing_structure_solution 'model ring fit on i, H-bond chain along 21 axis'
_diffrn_ambient_temperature 293
_diffrn_measured_fraction_theta_full 0.834
_diffrn_measured_fraction_theta_max 0.834
_diffrn_measurement_device CAD4
_diffrn_measurement_method omega_scan
_diffrn_radiation_monochromator graphite
_diffrn_radiation_source xray_tube
_diffrn_radiation_type 'Cu K\a'
_diffrn_radiation_wavelength 1.5418
_diffrn_reflns_av_R_equivalents 0.02
_diffrn_reflns_limit_h_max 7
_diffrn_reflns_limit_h_min -7
_diffrn_reflns_limit_k_max 6
_diffrn_reflns_limit_k_min 0
_diffrn_reflns_limit_l_max 10
_diffrn_reflns_limit_l_min 0
_diffrn_reflns_number 535
_diffrn_reflns_theta_full 76.716
_diffrn_reflns_theta_max 76.716
_diffrn_reflns_theta_min 7.924
_diffrn_standards_decay_% .2
_diffrn_standards_interval_time 120
_diffrn_standards_number 3
_exptl_absorpt_coefficient_mu .55
_exptl_absorpt_correction_T_max .87
_exptl_absorpt_correction_T_min .77
_exptl_absorpt_correction_type cylinder
_exptl_absorpt_process_details psi_scans
_exptl_crystal_colour colorless
_exptl_crystal_density_diffrn 1.114
_exptl_crystal_description prism
_exptl_crystal_F_000 96
_exptl_crystal_size_max .60
_exptl_crystal_size_mid .35
_exptl_crystal_size_min .25
_refine_diff_density_max 0.17
_refine_diff_density_min -0.10
_refine_ls_extinction_coef 69.(5)
_refine_ls_extinction_method 'Larson 1970 Crystallographic Computing eq 22'
_refine_ls_goodness_of_fit_ref 1.0373
_refine_ls_hydrogen_treatment mixed
_refine_ls_number_parameters 33
_refine_ls_number_reflns 424
_refine_ls_R_factor_all 0.0478
_refine_ls_R_factor_gt 0.0462
_refine_ls_shift/su_max 0.000139
_refine_ls_structure_factor_coef Fsqd
_refine_ls_weighting_details
;
Method = Prince modified Chebychev polynomial, (Watkin, 1994)
 W = [weight] * [1-(deltaF/6*sigmaF)^2]^2
 0.140E+04 0.222E+04 0.125E+04 385.
;
_refine_ls_weighting_scheme calc
_refine_ls_wR_factor_all 0.1127
_refine_ls_wR_factor_gt 0.1109
_refine_ls_wR_factor_ref 0.1109
_reflns_number_gt 424
_reflns_number_total 453
_reflns_threshold_expression I>2.00u(I)
_cod_data_source_file gp5014.cif
_cod_data_source_block PZ
_cod_depositor_comments
;
The following automatic conversions were performed:

'_chemical_melting_point' value 'not measured' was changed to '?' -
the value is undefined or not given.

Automatic conversion script
Id: cif_fix_values 1646 2011-03-28 12:23:43Z adriana 

The following automatic conversions were performed:

'_chemical_melting_point' value 'not measured' was changed to '?' -
the value is undefined or not given.

Automatic conversion script
Id: cif_fix_values 1715 2011-07-08 13:25:40Z adriana 
;
_cod_original_sg_symbol_Hall -p_2yn
_cod_original_sg_symbol_H-M P_1_21/n_1
_cod_database_code 2102695
_cod_database_fobs_code 2102695

loop_
_symmetry_equiv_pos_as_xyz
x,y,z
-x,-y,-z
-x+1/2,y+1/2,-z+1/2
x+1/2,-y+1/2,z+1/2

loop_
_atom_site_type_symbol
_atom_site_label
_atom_site_fract_x
_atom_site_fract_y
_atom_site_fract_z
_atom_site_U_iso_or_equiv
_atom_site_adp_type
_atom_site_occupancy
N N1 0.3631(2) 0.1225(2) 0.35460(14) 0.0531 Uani 1.0000
C C2 0.6083(3) 0.0807(4) 0.38357(18) 0.0585 Uani 1.0000
C C3 0.6820(3) -0.1576(3) 0.4868(2) 0.0543 Uani 1.0000
H H21 0.6979(3) 0.2299(4) 0.44433(18) 0.0713 Uiso 1.0000
H H22 0.6384(3) 0.0595(4) 0.27475(18) 0.0713 Uiso 1.0000
H H31 0.8509(3) -0.1887(3) 0.5074(2) 0.0645 Uiso 1.0000
H H32 0.5914(3) -0.3066(3) 0.4266(2) 0.0645 Uiso 1.0000
H H1 0.319(4) 0.262(6) 0.295(2) 0.082(6) Uiso 1.0000

loop_
_atom_site_aniso_label
_atom_site_aniso_U_11
_atom_site_aniso_U_22
_atom_site_aniso_U_33
_atom_site_aniso_U_12
_atom_site_aniso_U_13
_atom_site_aniso_U_23
N1 0.0588(9) 0.0459(8) 0.0417(8) 0.0019(5) -0.0031(6) 0.0048(3)
C2 0.0704(12) 0.0530(10) 0.0580(10) -0.0004(7) 0.0288(8) 0.0074(6)
C3 0.0497(9) 0.0470(10) 0.0650(10) 0.0053(5) 0.0163(7) -0.0003(6)

loop_
_geom_angle_atom_site_label_1
_geom_angle_atom_site_label_2
_geom_angle_atom_site_label_3
_geom_angle_site_symmetry_1
_geom_angle_site_symmetry_3
_geom_angle
_geom_angle_publ_flag
C2 N1 C3 . 2_656 110.00(10) yes
C2 N1 H1 . . 109.4(14) no
C3 N1 H1 2_656 . 108.1(13) no
N1 C2 C3 . . 109.05(13) yes
N1 C2 H21 . . 109.59(9) no
C3 C2 H21 . . 109.59(9) no
N1 C2 H22 . . 109.63(8) no
C3 C2 H22 . . 109.50(9) no
H21 C2 H22 . . 109.467 no
N1 C3 C2 2_656 . 108.61(12) yes
N1 C3 H31 2_656 . 109.72(7) no
C2 C3 H31 . . 109.81(9) no
N1 C3 H32 2_656 . 109.58(8) no
C2 C3 H32 . . 109.64(9) no
H31 C3 H32 . . 109.467 no

loop_
_geom_bond_atom_site_label_1
_geom_bond_atom_site_label_2
_geom_bond_site_symmetry_2
_geom_bond_distance
_geom_bond_publ_flag
N1 C2 . 1.450(2) yes
N1 C3 2_656 1.4634(18) yes
N1 H1 . 0.88(3) no
C2 C3 . 1.512(2) yes
C2 H21 . 1.000 no
C2 H22 . 1.000 no
C3 H31 . 1.000 no
C3 H32 . 1.000 no
